data_2017822
loop_
_publ_author_name
'Lu, Qingxiang'
'Wang, Daqi'
'Wang, Suna'

_publ_section_title
;
 A novel (4,6)-connected double-layered Ba^II^ coordination polymer based
 on the flexible tricarboxylate ligand
 2,2',2''-[1,3,5-triazine-2,4,6-triyltris(sulfanediyl)]triacetic acid
;
_journal_coeditor_code GA3159
_journal_issue 11
_journal_name_full 'Acta Crystallographica Section C'
_journal_page_first m351
_journal_page_last m354
_journal_paper_doi 10.1107/S0108270110042496
_journal_volume 66
_journal_year 2010
_chemical_formula_iupac '[Ba (C9 H8 N3 O6 S3)2 (H2 O)3] , H2 O'
_chemical_formula_moiety 'C18 H22 Ba N6 O15 S6, H2 O'
_chemical_formula_sum 'C18 H24 Ba N6 O16 S6'
_chemical_formula_weight 910.13
_chemical_name_systematic
;
poly[[triaqua{\m~4~-2-[4,6-bis(carboxymethylsulfanyl)-1,3,5-triazin-2-\
ylsulfanyl]acetato}{\m~2~-2-[4,6-bis(carboxymethylsulfanyl)-1,3,5-triazin-\
2-ylsulfanyl]acetato}barium(II)] monohydrate]
;
_space_group_IT_number 14
_symmetry_cell_setting monoclinic
_symmetry_space_group_name_Hall '-P 2ybc'
_symmetry_space_group_name_H-M 'P 1 21/c 1'
_atom_sites_solution_hydrogens geom
_atom_sites_solution_primary direct
_atom_sites_solution_secondary difmap
_audit_creation_method SHELXL97
_cell_angle_alpha 90.00
_cell_angle_beta 109.794(2)
_cell_angle_gamma 90.00
_cell_formula_units_Z 4
_cell_length_a 12.0121(15)
_cell_length_b 31.327(4)
_cell_length_c 8.8522(11)
_cell_measurement_reflns_used 3762
_cell_measurement_temperature 298(2)
_cell_measurement_theta_max 26.50
_cell_measurement_theta_min 2.21
_cell_volume 3134.3(7)
_computing_cell_refinement 'SMART (Bruker, 2000)'
_computing_data_collection 'SMART (Bruker, 2000)'
_computing_data_reduction 'SAINT (Bruker, 2000)'
_computing_molecular_graphics 'SHELXTL (Sheldrick, 2008)'
_computing_publication_material 'SHELXTL (Sheldrick, 2008)'
_computing_structure_refinement 'SHELXL97 (Sheldrick, 2008)'
_computing_structure_solution 'SHELXS97 (Sheldrick, 2008)'
_diffrn_ambient_temperature 298(2)
_diffrn_measured_fraction_theta_full 0.984
_diffrn_measured_fraction_theta_max 0.984
_diffrn_measurement_device_type 'Bruker SMART APEX CCD area-detector'
_diffrn_measurement_method '\f and \w'
_diffrn_radiation_monochromator graphite
_diffrn_radiation_source 'fine-focus sealed tube'
_diffrn_radiation_type MoK\a
_diffrn_radiation_wavelength 0.71073
_diffrn_reflns_av_R_equivalents 0.0623
_diffrn_reflns_av_sigmaI/netI 0.0795
_diffrn_reflns_limit_h_max 14
_diffrn_reflns_limit_h_min -14
_diffrn_reflns_limit_k_max 38
_diffrn_reflns_limit_k_min -31
_diffrn_reflns_limit_l_max 9
_diffrn_reflns_limit_l_min -10
_diffrn_reflns_number 15959
_diffrn_reflns_theta_full 26.00
_diffrn_reflns_theta_max 26.00
_diffrn_reflns_theta_min 1.80
_exptl_absorpt_coefficient_mu 1.749
_exptl_absorpt_correction_T_max 0.6690
_exptl_absorpt_correction_T_min 0.6496
_exptl_absorpt_correction_type multi-scan
_exptl_absorpt_process_details '(SADABS; Sheldrick, 1996)'
_exptl_crystal_colour colourless
_exptl_crystal_density_diffrn 1.929
_exptl_crystal_density_method 'not measured'
_exptl_crystal_description block
_exptl_crystal_F_000 1816
_exptl_crystal_size_max 0.27
_exptl_crystal_size_mid 0.26
_exptl_crystal_size_min 0.25
_refine_diff_density_max 0.575
_refine_diff_density_min -0.555
_refine_ls_extinction_method none
_refine_ls_goodness_of_fit_ref 0.841
_refine_ls_hydrogen_treatment mixed
_refine_ls_matrix_type full
_refine_ls_number_parameters 499
_refine_ls_number_reflns 6052
_refine_ls_number_restraints 4
_refine_ls_restrained_S_all 0.840
_refine_ls_R_factor_all 0.0539
_refine_ls_R_factor_gt 0.0333
_refine_ls_shift/su_max 0.001
_refine_ls_shift/su_mean 0.000
_refine_ls_structure_factor_coef Fsqd
_refine_ls_weighting_details 'calc w = 1/[\s^2^(Fo^2^)] where P=(Fo^2^+2Fc^2^)/3'
_refine_ls_weighting_scheme calc
_refine_ls_wR_factor_gt 0.0475
_refine_ls_wR_factor_ref 0.0521
_reflns_number_gt 4342
_reflns_number_total 6052
_reflns_threshold_expression I>2\s(I)
_cod_data_source_file ga3159.cif
_cod_data_source_block I
_cod_original_sg_symbol_H-M 'P 21/c'
_cod_database_code 2017822
_cod_database_fobs_code 2017822

loop_
_symmetry_equiv_pos_as_xyz
'x, y, z'
'-x, y+1/2, -z+1/2'
'-x, -y, -z'
'x, -y-1/2, z-1/2'

loop_
_atom_site_type_symbol
_atom_site_label
_atom_site_fract_x
_atom_site_fract_y
_atom_site_fract_z
_atom_site_U_iso_or_equiv
_atom_site_adp_type
_atom_site_calc_flag
_atom_site_refinement_flags
_atom_site_occupancy
_atom_site_disorder_assembly
_atom_site_disorder_group
Ba Ba1 0.077157(18) 0.153048(7) 1.03108(3) 0.02518(7) Uani d . 1 . .
N N1 0.3993(2) 0.06201(9) 0.7553(3) 0.0235(7) Uani d . 1 . .
N N2 0.5766(2) 0.05182(8) 0.6942(3) 0.0220(7) Uani d . 1 . .
N N3 0.4753(2) -0.00826(8) 0.7520(4) 0.0258(7) Uani d . 1 . .
N N4 0.5510(2) 0.19562(9) 1.1397(3) 0.0213(7) Uani d . 1 . .
N N5 0.6286(2) 0.26254(8) 1.2581(3) 0.0242(7) Uani d . 1 . .
N N6 0.7235(2) 0.19776(9) 1.3776(3) 0.0232(7) Uani d . 1 . .
O O1 0.0682(2) 0.06856(8) 0.9643(3) 0.0441(8) Uani d . 1 . .
O O2 0.0784(2) -0.00142(8) 0.9373(3) 0.0327(7) Uani d D 1 . .
H H2 0.036(6) -0.002(3) 0.993(9) 0.049 Uiso d PD 0.50 . .
O O3 0.7295(2) 0.11543(9) 0.9399(3) 0.0419(8) Uani d . 1 . .
H H3 0.786(3) 0.1089(13) 1.014(5) 0.063 Uiso d . 1 . .
O O4 0.8463(2) 0.13556(8) 0.8035(3) 0.0411(7) Uani d . 1 . .
O O5 0.9306(2) 0.01671(9) 0.5579(4) 0.0350(7) Uani d . 1 . .
H H5 0.964(7) 0.004(3) 0.514(14) 0.052 Uiso d P 0.50 . .
O O6 0.8644(2) -0.04850(8) 0.5818(3) 0.0397(7) Uani d . 1 . .
O O7 0.3066(2) 0.12910(8) 1.0594(3) 0.0363(7) Uani d . 1 . .
O O8 0.4237(2) 0.12727(9) 1.3163(3) 0.0392(8) Uani d . 1 . .
H H8 0.365(3) 0.1298(13) 1.336(5) 0.059 Uiso d . 1 . .
O O9 0.2043(2) 0.22045(8) 0.6214(3) 0.0298(7) Uani d D 1 . .
H H9 0.156(2) 0.2331(10) 0.544(3) 0.045 Uiso d D 1 . .
O O10 0.26460(19) 0.28645(7) 0.7069(3) 0.0323(7) Uani d . 1 . .
O O11 1.01939(19) 0.29700(8) 1.7561(3) 0.0336(7) Uani d . 1 . .
O O12 1.05917(19) 0.23723(7) 1.9009(3) 0.0279(6) Uani d . 1 . .
O O1W -0.0663(3) 0.09963(9) 1.1659(4) 0.0412(8) Uani d . 1 . .
H H1WA -0.043(4) 0.0759(12) 1.161(5) 0.062 Uiso d . 1 . .
H H1WB -0.066(4) 0.1083(13) 1.253(5) 0.062 Uiso d . 1 . .
O O2W 0.1031(3) 0.14914(10) 0.7358(4) 0.0499(9) Uani d . 1 . .
H H2WA 0.129(4) 0.1655(15) 0.711(6) 0.075 Uiso d . 1 . .
H H2WB 0.062(4) 0.1360(14) 0.660(5) 0.075 Uiso d . 1 . .
O O3W 0.2090(3) 0.13025(10) 1.3599(4) 0.0423(8) Uani d . 1 . .
H H3WA 0.192(3) 0.1049(12) 1.388(5) 0.063 Uiso d . 1 . .
H H3WB 0.195(4) 0.1451(13) 1.422(5) 0.063 Uiso d . 1 . .
O O4W 0.9361(3) 0.10455(10) 0.4901(5) 0.0645(10) Uani d D 1 . .
H H4WA 0.939(4) 0.0787(4) 0.504(6) 0.097 Uiso d D 1 . .
H H4WB 0.885(3) 0.1169(15) 0.515(6) 0.097 Uiso d D 1 . .
S S1 0.28504(8) -0.00351(3) 0.83175(12) 0.0302(2) Uani d . 1 . .
S S2 0.49911(7) 0.13120(3) 0.70131(11) 0.0247(2) Uani d . 1 . .
S S3 0.66682(8) -0.02503(3) 0.68310(13) 0.0320(3) Uani d . 1 . .
S S4 0.64958(8) 0.12200(3) 1.26428(11) 0.0259(2) Uani d . 1 . .
S S5 0.45008(7) 0.26820(3) 0.99492(11) 0.0256(2) Uani d . 1 . .
S S6 0.80576(8) 0.27281(3) 1.51962(11) 0.0271(2) Uani d . 1 . .
C C1 0.3965(3) 0.01983(11) 0.7725(4) 0.0232(9) Uani d . 1 . .
C C2 0.4920(3) 0.07579(10) 0.7174(4) 0.0207(8) Uani d . 1 . .
C C3 0.5630(3) 0.01004(11) 0.7133(4) 0.0230(9) Uani d . 1 . .
C C4 0.1986(3) 0.04358(12) 0.8377(5) 0.0312(10) Uani d . 1 . .
H H4A 0.249(3) 0.0624(10) 0.890(4) 0.037 Uiso d . 1 . .
H H4B 0.155(3) 0.0484(10) 0.727(4) 0.037 Uiso d . 1 . .
C C5 0.1098(3) 0.03703(12) 0.9203(4) 0.0268(9) Uani d . 1 . .
C C6 0.6385(3) 0.13659(12) 0.6696(5) 0.0249(9) Uani d . 1 . .
H H6A 0.640(3) 0.1165(10) 0.580(4) 0.030 Uiso d . 1 . .
H H6B 0.641(3) 0.1652(10) 0.630(4) 0.030 Uiso d . 1 . .
C C7 0.7488(3) 0.12912(11) 0.8118(4) 0.0269(9) Uani d . 1 . .
C C8 0.7681(3) 0.01276(12) 0.6453(5) 0.0314(10) Uani d . 1 . .
H H8A 0.724(3) 0.0320(10) 0.573(4) 0.038 Uiso d . 1 . .
H H8B 0.808(3) 0.0265(10) 0.740(4) 0.038 Uiso d . 1 . .
C C9 0.8596(3) -0.00955(13) 0.5910(4) 0.0275(9) Uani d . 1 . .
C C10 0.6396(3) 0.17752(10) 1.2589(4) 0.0194(8) Uani d . 1 . .
C C11 0.5529(3) 0.23844(11) 1.1456(4) 0.0207(8) Uani d . 1 . .
C C12 0.7108(3) 0.23999(11) 1.3711(4) 0.0215(8) Uani d . 1 . .
C C13 0.5078(3) 0.10894(12) 1.1190(4) 0.0240(9) Uani d . 1 . .
H H13A 0.501(3) 0.1199(10) 1.018(4) 0.029 Uiso d . 1 . .
H H13B 0.509(3) 0.0783(10) 1.113(4) 0.029 Uiso d . 1 . .
C C14 0.4027(3) 0.12344(11) 1.1606(5) 0.0258(9) Uani d . 1 . .
C C15 0.3621(3) 0.22688(11) 0.8658(4) 0.0240(9) Uani d . 1 . .
H H15A 0.413(3) 0.2094(10) 0.832(4) 0.029 Uiso d . 1 . .
H H15B 0.323(3) 0.2088(10) 0.917(4) 0.029 Uiso d . 1 . .
C C16 0.2723(3) 0.24826(12) 0.7236(4) 0.0216(8) Uani d . 1 . .
C C17 0.9051(3) 0.23452(12) 1.6485(5) 0.0258(9) Uani d . 1 . .
H H17A 0.867(3) 0.2166(10) 1.691(4) 0.031 Uiso d . 1 . .
H H17B 0.943(3) 0.2172(10) 1.582(4) 0.031 Uiso d . 1 . .
C C18 1.0014(3) 0.25896(11) 1.7767(4) 0.0216(8) Uani d . 1 . .

loop_
_atom_site_aniso_label
_atom_site_aniso_U_11
_atom_site_aniso_U_22
_atom_site_aniso_U_33
_atom_site_aniso_U_12
_atom_site_aniso_U_13
_atom_site_aniso_U_23
Ba1 0.02178(12) 0.02170(12) 0.02929(14) -0.00161(10) 0.00503(10) -0.00191(11)
N1 0.0187(16) 0.0257(18) 0.0276(18) -0.0011(13) 0.0100(14) -0.0012(14)
N2 0.0181(15) 0.0197(17) 0.0292(18) -0.0011(13) 0.0091(14) -0.0004(14)
N3 0.0217(16) 0.0221(17) 0.039(2) -0.0001(13) 0.0176(15) 0.0001(15)
N4 0.0172(15) 0.0233(18) 0.0186(17) -0.0001(13) -0.0005(13) 0.0042(14)
N5 0.0170(15) 0.0271(18) 0.0203(17) -0.0010(13) -0.0046(14) 0.0012(14)
N6 0.0182(15) 0.0264(18) 0.0189(17) -0.0017(13) -0.0017(14) 0.0012(14)
O1 0.0462(16) 0.0222(15) 0.081(2) -0.0023(13) 0.0433(17) -0.0095(15)
O2 0.0360(17) 0.0242(15) 0.047(2) -0.0029(13) 0.0262(14) 0.0006(14)
O3 0.0289(17) 0.067(2) 0.0244(18) -0.0095(15) 0.0020(13) 0.0076(15)
O4 0.0211(14) 0.0577(19) 0.0456(19) -0.0036(13) 0.0130(14) 0.0083(15)
O5 0.0292(16) 0.0334(18) 0.049(2) -0.0019(13) 0.0224(14) -0.0023(15)
O6 0.0414(16) 0.0243(16) 0.061(2) 0.0025(13) 0.0273(15) -0.0010(15)
O7 0.0226(14) 0.0460(18) 0.0305(16) 0.0015(12) -0.0038(13) -0.0071(13)
O8 0.0268(16) 0.063(2) 0.0260(17) -0.0014(15) 0.0073(14) -0.0022(15)
O9 0.0272(15) 0.0253(15) 0.0236(16) -0.0030(12) -0.0089(12) 0.0024(12)
O10 0.0315(14) 0.0187(14) 0.0327(16) 0.0018(12) -0.0073(12) 0.0048(12)
O11 0.0314(15) 0.0259(15) 0.0319(16) -0.0080(12) -0.0046(13) 0.0041(13)
O12 0.0259(14) 0.0281(15) 0.0176(14) 0.0000(11) -0.0085(12) 0.0053(12)
O1W 0.0361(16) 0.044(2) 0.042(2) 0.0083(15) 0.0121(16) 0.0017(17)
O2W 0.058(2) 0.049(2) 0.040(2) -0.0214(16) 0.0142(17) -0.0044(17)
O3W 0.0403(17) 0.048(2) 0.043(2) -0.0044(16) 0.0190(15) 0.0032(17)
O4W 0.059(2) 0.055(2) 0.063(2) -0.008(2) -0.0011(19) -0.001(2)
S1 0.0263(5) 0.0238(5) 0.0475(7) -0.0022(4) 0.0218(5) 0.0003(5)
S2 0.0240(5) 0.0214(5) 0.0303(6) 0.0014(4) 0.0115(4) 0.0022(4)
S3 0.0269(5) 0.0239(6) 0.0525(7) 0.0036(4) 0.0229(5) 0.0013(5)
S4 0.0232(5) 0.0251(5) 0.0244(6) 0.0046(4) 0.0015(4) 0.0022(4)
S5 0.0225(5) 0.0230(5) 0.0218(5) 0.0008(4) -0.0049(4) 0.0015(4)
S6 0.0229(5) 0.0263(5) 0.0223(5) -0.0022(4) -0.0050(4) 0.0006(4)
C1 0.0190(19) 0.025(2) 0.027(2) -0.0012(16) 0.0095(17) -0.0010(18)
C2 0.0192(19) 0.023(2) 0.017(2) 0.0000(16) 0.0035(16) -0.0003(16)
C3 0.0201(19) 0.023(2) 0.025(2) 0.0024(16) 0.0064(17) 0.0012(17)
C4 0.028(2) 0.026(2) 0.043(3) -0.0044(18) 0.017(2) -0.003(2)
C5 0.022(2) 0.024(2) 0.035(2) -0.0021(17) 0.0109(18) 0.0001(19)
C6 0.025(2) 0.022(2) 0.030(2) -0.0028(17) 0.0130(18) 0.0032(18)
C7 0.031(2) 0.020(2) 0.029(2) -0.0008(17) 0.010(2) -0.0049(18)
C8 0.028(2) 0.029(2) 0.044(3) 0.0027(18) 0.019(2) -0.003(2)
C9 0.0166(19) 0.043(3) 0.022(2) -0.0007(18) 0.0061(17) -0.003(2)
C10 0.0212(19) 0.024(2) 0.015(2) 0.0009(16) 0.0083(16) 0.0026(16)
C11 0.0152(18) 0.030(2) 0.015(2) 0.0026(16) 0.0034(16) 0.0045(17)
C12 0.0160(19) 0.033(2) 0.014(2) -0.0068(16) 0.0030(16) 0.0004(17)
C13 0.029(2) 0.020(2) 0.019(2) 0.0009(17) 0.0028(18) -0.0004(18)
C14 0.032(2) 0.020(2) 0.024(2) -0.0060(17) 0.0071(19) -0.0033(17)
C15 0.025(2) 0.020(2) 0.018(2) 0.0004(16) -0.0030(17) 0.0027(17)
C16 0.0150(19) 0.029(2) 0.019(2) -0.0020(16) 0.0040(16) -0.0003(18)
C17 0.025(2) 0.024(2) 0.020(2) -0.0014(17) -0.0015(18) 0.0041(18)
C18 0.0128(18) 0.028(2) 0.021(2) 0.0006(16) 0.0018(16) -0.0016(18)

loop_
_atom_type_symbol
_atom_type_description
_atom_type_scat_dispersion_real
_atom_type_scat_dispersion_imag
_atom_type_scat_source
C C 0.0033 0.0016 'International Tables Vol C Tables 4.2.6.8 and 6.1.1.4'
H H 0.0000 0.0000 'International Tables Vol C Tables 4.2.6.8 and 6.1.1.4'
N N 0.0061 0.0033 'International Tables Vol C Tables 4.2.6.8 and 6.1.1.4'
O O 0.0106 0.0060 'International Tables Vol C Tables 4.2.6.8 and 6.1.1.4'
S S 0.1246 0.1234 'International Tables Vol C Tables 4.2.6.8 and 6.1.1.4'
Ba Ba -0.3244 2.2819 'International Tables Vol C Tables 4.2.6.8 and 6.1.1.4'

loop_
_geom_angle_atom_site_label_1
_geom_angle_atom_site_label_2
_geom_angle_atom_site_label_3
_geom_angle_site_symmetry_1
_geom_angle_site_symmetry_3
_geom_angle
_geom_angle_publ_flag
O1 Ba1 O2W . . 75.92(9) ?
O1 Ba1 O7 . . 73.79(7) ?
O2W Ba1 O7 . . 69.18(9) ?
O1 Ba1 O11 . 4_465 134.52(8) ?
O2W Ba1 O11 . 4_465 147.17(9) ?
O7 Ba1 O11 . 4_465 124.26(7) y
O1 Ba1 O12 . 1_454 145.36(8) y
O2W Ba1 O12 . 1_454 70.95(9) ?
O7 Ba1 O12 . 1_454 102.85(7) ?
O11 Ba1 O12 4_465 1_454 76.58(7) ?
O1 Ba1 O4 . 1_455 72.73(8) ?
O2W Ba1 O4 . 1_455 73.58(9) ?
O7 Ba1 O4 . 1_455 134.61(7) y
O11 Ba1 O4 4_465 1_455 101.09(7) ?
O12 Ba1 O4 1_454 1_455 88.28(7) ?
O1 Ba1 O3W . . 86.90(8) ?
O2W Ba1 O3W . . 138.50(10) ?
O7 Ba1 O3W . . 69.81(8) ?
O11 Ba1 O3W 4_465 . 66.74(7) ?
O12 Ba1 O3W 1_454 . 125.08(7) ?
O4 Ba1 O3W 1_455 . 136.68(8) y
O1 Ba1 O1W . . 62.95(8) ?
O2W Ba1 O1W . . 129.50(8) y
O7 Ba1 O1W . . 120.67(8) ?
O11 Ba1 O1W 4_465 . 73.00(8) ?
O12 Ba1 O1W 1_454 . 135.80(7) ?
O4 Ba1 O1W 1_455 . 67.40(8) ?
O3W Ba1 O1W . . 69.29(9) ?
O1 Ba1 O10 . 4_566 135.23(7) ?
O2W Ba1 O10 . 4_566 102.65(8) ?
O7 Ba1 O10 . 4_566 64.57(7) ?
O11 Ba1 O10 4_465 4_566 66.07(7) ?
O12 Ba1 O10 1_454 4_566 63.89(6) ?
O4 Ba1 O10 1_455 4_566 150.98(7) y
O3W Ba1 O10 . 4_566 64.40(8) ?
O1W Ba1 O10 . 4_566 126.93(8) ?
C1 N1 C2 . . 113.8(3) ?
C2 N2 C3 . . 113.6(3) ?
C3 N3 C1 . . 113.8(3) ?
C11 N4 C10 . . 113.1(3) ?
C11 N5 C12 . . 113.7(3) ?
C12 N6 C10 . . 113.0(3) ?
C5 O1 Ba1 . . 149.9(2) ?
C5 O2 H2 . . 111(7) ?
C7 O3 H3 . . 117(3) ?
C7 O4 Ba1 . 1_655 135.3(3) ?
C9 O5 H5 . . 107(9) ?
C14 O7 Ba1 . . 140.6(3) ?
C14 O8 H8 . . 112(3) ?
C16 O9 H9 . . 110(2) ?
C16 O10 Ba1 . 4_565 135.7(2) ?
C18 O11 Ba1 . 4_666 137.9(2) ?
C18 O12 Ba1 . 1_656 141.5(2) ?
Ba1 O1W H1WA . . 104(3) ?
Ba1 O1W H1WB . . 112(3) ?
H1WA O1W H1WB . . 118(4) ?
Ba1 O2W H2WA . . 119(5) ?
Ba1 O2W H2WB . . 126(3) ?
H2WA O2W H2WB . . 110(6) ?
Ba1 O3W H3WA . . 114(3) ?
Ba1 O3W H3WB . . 113(3) ?
H3WA O3W H3WB . . 103(4) ?
H4WA O4W H4WB . . 115(6) ?
C1 S1 C4 . . 99.88(17) ?
C2 S2 C6 . . 100.35(17) ?
C3 S3 C8 . . 100.15(17) ?
C10 S4 C13 . . 99.65(16) ?
C11 S5 C15 . . 102.16(17) ?
C12 S6 C17 . . 101.99(17) ?
N1 C1 N3 . . 125.8(3) ?
N1 C1 S1 . . 120.0(3) ?
N3 C1 S1 . . 114.2(3) ?
N2 C2 N1 . . 126.8(3) ?
N2 C2 S2 . . 119.1(3) ?
N1 C2 S2 . . 114.1(3) ?
N2 C3 N3 . . 126.2(3) ?
N2 C3 S3 . . 118.2(3) ?
N3 C3 S3 . . 115.6(3) ?
C5 C4 S1 . . 114.3(3) ?
C5 C4 H4A . . 109(2) ?
S1 C4 H4A . . 105(2) ?
C5 C4 H4B . . 107(2) ?
S1 C4 H4B . . 103(2) ?
H4A C4 H4B . . 119(3) ?
O1 C5 O2 . . 123.3(4) ?
O1 C5 C4 . . 118.6(3) ?
O2 C5 C4 . . 118.1(3) ?
C7 C6 S2 . . 117.2(3) ?
C7 C6 H6A . . 108.2(17) ?
S2 C6 H6A . . 109.2(18) ?
C7 C6 H6B . . 108.5(18) ?
S2 C6 H6B . . 107.0(19) ?
H6A C6 H6B . . 106(3) ?
O4 C7 O3 . . 124.4(3) ?
O4 C7 C6 . . 121.1(4) ?
O3 C7 C6 . . 114.4(3) ?
C9 C8 S3 . . 111.3(3) ?
C9 C8 H8A . . 114(2) ?
S3 C8 H8A . . 107(2) ?
C9 C8 H8B . . 107(2) ?
S3 C8 H8B . . 108(2) ?
H8A C8 H8B . . 109(3) ?
O6 C9 O5 . . 124.8(3) ?
O6 C9 C8 . . 122.5(3) ?
O5 C9 C8 . . 112.7(3) ?
N6 C10 N4 . . 126.9(3) ?
N6 C10 S4 . . 115.0(2) ?
N4 C10 S4 . . 118.1(2) ?
N5 C11 N4 . . 126.4(3) ?
N5 C11 S5 . . 113.3(2) ?
N4 C11 S5 . . 120.3(2) ?
N6 C12 N5 . . 126.8(3) ?
N6 C12 S6 . . 121.0(2) ?
N5 C12 S6 . . 112.2(3) ?
C14 C13 S4 . . 115.3(3) ?
C14 C13 H13A . . 108(2) ?
S4 C13 H13A . . 110.9(19) ?
C14 C13 H13B . . 110.5(19) ?
S4 C13 H13B . . 103.7(18) ?
H13A C13 H13B . . 108(3) ?
O7 C14 O8 . . 123.8(4) ?
O7 C14 C13 . . 122.3(3) ?
O8 C14 C13 . . 113.9(3) ?
C16 C15 S5 . . 108.0(2) ?
C16 C15 H15A . . 110(2) ?
S5 C15 H15A . . 108.5(19) ?
C16 C15 H15B . . 109.6(19) ?
S5 C15 H15B . . 114(2) ?
H15A C15 H15B . . 107(3) ?
O10 C16 O9 . . 124.6(3) ?
O10 C16 C15 . . 123.1(3) ?
O9 C16 C15 . . 112.3(3) ?
C18 C17 S6 . . 108.1(2) ?
C18 C17 H17A . . 112(2) ?
S6 C17 H17A . . 112(2) ?
C18 C17 H17B . . 109.1(18) ?
S6 C17 H17B . . 108.7(18) ?
H17A C17 H17B . . 108(3) ?
O11 C18 O12 . . 124.6(3) ?
O11 C18 C17 . . 120.1(3) ?
O12 C18 C17 . . 115.2(3) ?

loop_
_geom_bond_atom_site_label_1
_geom_bond_atom_site_label_2
_geom_bond_site_symmetry_2
_geom_bond_distance
_geom_bond_publ_flag
Ba1 O1 . 2.706(2) y
Ba1 O2W . 2.738(4) y
Ba1 O7 . 2.784(2) y
Ba1 O11 4_465 2.799(3) y
Ba1 O12 1_454 2.857(2) y
Ba1 O4 1_455 2.875(2) y
Ba1 O3W . 2.893(3) y
Ba1 O1W . 2.931(3) y
Ba1 O10 4_566 2.951(2) y
N1 C1 . 1.332(4) ?
N1 C2 . 1.339(4) ?
N2 C2 . 1.334(4) ?
N2 C3 . 1.337(4) ?
N3 C3 . 1.342(4) ?
N3 C1 . 1.349(4) ?
N4 C11 . 1.342(4) ?
N4 C10 . 1.344(4) ?
N5 C11 . 1.333(4) ?
N5 C12 . 1.344(4) ?
N6 C12 . 1.331(4) ?
N6 C10 . 1.343(4) ?
O1 C5 . 1.228(4) ?
O2 C5 . 1.286(4) ?
O2 H2 . 0.822(10) ?
O3 C7 . 1.305(4) ?
O3 H3 . 0.79(4) ?
O4 C7 . 1.215(4) ?
O4 Ba1 1_655 2.875(2) ?
O5 C9 . 1.288(4) ?
O5 H5 . 0.75(7) ?
O6 C9 . 1.226(4) ?
O7 C14 . 1.211(4) ?
O8 C14 . 1.320(4) ?
O8 H8 . 0.78(4) ?
O9 C16 . 1.320(4) ?
O9 H9 . 0.832(10) ?
O10 C16 . 1.205(4) ?
O10 Ba1 4_565 2.951(2) ?
O11 C18 . 1.235(4) ?
O11 Ba1 4_666 2.799(3) ?
O12 C18 . 1.280(4) ?
O12 Ba1 1_656 2.857(2) ?
O1W H1WA . 0.80(4) ?
O1W H1WB . 0.82(4) ?
O2W H2WA . 0.67(4) ?
O2W H2WB . 0.80(4) ?
O3W H3WA . 0.88(4) ?
O3W H3WB . 0.78(4) ?
O4W H4WA . 0.818(10) ?
O4W H4WB . 0.813(10) ?
S1 C1 . 1.754(3) ?
S1 C4 . 1.815(4) ?
S2 C2 . 1.746(3) ?
S2 C6 . 1.797(4) ?
S3 C3 . 1.749(3) ?
S3 C8 . 1.808(4) ?
S4 C10 . 1.743(3) ?
S4 C13 . 1.800(4) ?
S5 C11 . 1.748(3) ?
S5 C15 . 1.812(4) ?
S6 C12 . 1.753(3) ?
S6 C17 . 1.801(4) ?
C4 C5 . 1.497(5) ?
C4 H4A . 0.86(3) ?
C4 H4B . 0.95(3) ?
C6 C7 . 1.505(5) ?
C6 H6A . 1.02(3) ?
C6 H6B . 0.97(3) ?
C8 C9 . 1.511(5) ?
C8 H8A . 0.91(3) ?
C8 H8B . 0.92(3) ?
C13 C14 . 1.499(5) ?
C13 H13A . 0.93(3) ?
C13 H13B . 0.96(3) ?
C15 C16 . 1.509(4) ?
C15 H15A . 0.94(3) ?
C15 H15B . 0.95(3) ?
C17 C18 . 1.524(5) ?
C17 H17A . 0.88(3) ?
C17 H17B . 1.01(3) ?

loop_
_geom_hbond_atom_site_label_D
_geom_hbond_atom_site_label_H
_geom_hbond_atom_site_label_A
_geom_hbond_site_symmetry_A
_geom_hbond_distance_DH
_geom_hbond_distance_HA
_geom_hbond_distance_DA
_geom_hbond_angle_DHA
O2 H2 O2 3_557 0.822(10) 1.69(2) 2.491(5) 165(9)
O3 H3 O1W 1_655 0.79(4) 1.85(4) 2.634(4) 168(5)
O5 H5 O5 3_756 0.75(7) 1.73(7) 2.467(5) 166(12)
O8 H8 O3W . 0.78(4) 1.96(4) 2.735(4) 172(4)
O9 H9 O12 4_464 0.832(10) 1.682(11) 2.511(3) 174(4)
O1W H1WA O1 . 0.80(4) 2.54(4) 2.949(4) 113(4)
O1W H1WB O4W 1_456 0.82(4) 2.09(4) 2.864(5) 157(4)
O2W H2WA O9 . 0.67(4) 2.22(4) 2.886(4) 177(6)
O2W H2WB O4W 1_455 0.80(4) 2.00(4) 2.784(5) 169(5)
O3W H3WA O6 3_657 0.88(4) 1.94(4) 2.813(4) 171(4)
O4W H4WA O5 . 0.818(10) 2.010(14) 2.822(4) 172(6)
